data_4127725
loop_
_publ_author_name
'Li, Xiaotong'
'Ke, Weijun'
'Traor\'e, Boubacar'
'Guo, Peijun'
'Hadar, Ido'
'Kepenekian, Mika\"el'
'Even, Jacky'
'Katan, Claudine'
'Stoumpos, Constantinos C.'
'Schaller, Richard D.'
'Kanatzidis, Mercouri G.'

_publ_section_title
;
 Two-Dimensional Dion-Jacobson Hybrid Lead Iodide Perovskites with
 Aromatic Diammonium Cations.
;
_journal_issue 32
_journal_name_full 'Journal of the American Chemical Society'
_journal_page_first 12880
_journal_page_last 12890
_journal_paper_doi 10.1021/jacs.9b06398
_journal_volume 141
_journal_year 2019
_chemical_formula_sum 'C6 H10 I4 N2 Pb'
_chemical_formula_weight 825
_space_group_IT_number 7
_space_group_name_Hall 'P -2yac'
_space_group_name_H-M_alt 'P 1 n 1'
_symmetry_cell_setting monoclinic
_symmetry_Int_Tables_number 7
_symmetry_space_group_name_Hall 'P -2yac'
_symmetry_space_group_name_H-M 'P 1 n 1'
_cell_angle_alpha 90
_cell_angle_beta 90.002(8)
_cell_angle_gamma 90
_cell_formula_units_Z 4
_cell_length_a 12.3348(12)
_cell_length_b 10.5038(7)
_cell_length_c 12.3423(12)
_cell_measurement_reflns_used 10079
_cell_measurement_temperature 293
_cell_measurement_theta_max 29.62
_cell_measurement_theta_min 1.87
_cell_volume 1599.1(2)
_computing_cell_refinement 'STOE X-AREA'
_computing_data_collection 'STOE X-AREA'
_computing_data_reduction 'STOE X-RED'
_computing_structure_refinement JANA2006
_computing_structure_solution JANA2006
_diffrn_ambient_temperature 293
_diffrn_detector 'image plate (34 cm diameter)'
_diffrn_detector_area_resol_mean 6.67
_diffrn_measured_fraction_theta_full 0.99
_diffrn_measured_fraction_theta_max 0.99
_diffrn_measurement_device 'four-circle diffractometer'
_diffrn_measurement_device_type 'IPDS Stoe'
_diffrn_measurement_method 'rotation method'
_diffrn_radiation_monochromator graphite
_diffrn_radiation_probe x-ray
_diffrn_radiation_source 'X-ray tube'
_diffrn_radiation_type 'Mo K\a'
_diffrn_radiation_wavelength 0.71073
_diffrn_reflns_av_R_equivalents 0.0873
_diffrn_reflns_av_unetI/netI 0.0197
_diffrn_reflns_limit_h_max 16
_diffrn_reflns_limit_h_min -15
_diffrn_reflns_limit_k_max 14
_diffrn_reflns_limit_k_min -14
_diffrn_reflns_limit_l_max 16
_diffrn_reflns_limit_l_min -16
_diffrn_reflns_number 14815
_diffrn_reflns_theta_full 29.16
_diffrn_reflns_theta_max 29.16
_diffrn_reflns_theta_min 2.33
_diffrn_source 'sealed X-ray tube, 12 x 0.4 mm long-fine focus'
_diffrn_source_current 40
_diffrn_source_power 2.00
_diffrn_source_voltage 50
_exptl_absorpt_coefficient_mu 18.244
_exptl_absorpt_correction_T_max 0.9668
_exptl_absorpt_correction_T_min 0.5837
_exptl_absorpt_correction_type numerical
_exptl_absorpt_process_details X-SHAPE
_exptl_crystal_colour orange
_exptl_crystal_density_diffrn 3.4267
_exptl_crystal_description 'square plate'
_exptl_crystal_F_000 1416
_exptl_crystal_size_max 0.0812
_exptl_crystal_size_mid 0.0046
_exptl_crystal_size_min 0.0009
_refine_diff_density_max 1.36
_refine_diff_density_min -1.35
_refine_ls_abs_structure_details '  2596 of Friedel pairs used in the refinement'
_refine_ls_abs_structure_Flack 0.46(2)
_refine_ls_extinction_method none
_refine_ls_goodness_of_fit_gt 4.06
_refine_ls_goodness_of_fit_ref 3.85
_refine_ls_hydrogen_treatment constr
_refine_ls_number_constraints 96
_refine_ls_number_parameters 142
_refine_ls_number_reflns 5458
_refine_ls_number_restraints 36
_refine_ls_R_factor_all 0.0705
_refine_ls_R_factor_gt 0.0616
_refine_ls_shift/su_max 0.0493
_refine_ls_shift/su_mean 0.0044
_refine_ls_structure_factor_coef F
_refine_ls_weighting_details w=1/(\s^2^(F)+0.0001F^2^)
_refine_ls_weighting_scheme sigma
_refine_ls_wR_factor_gt 0.0691
_refine_ls_wR_factor_ref 0.0694
_reflns_number_gt 4880
_reflns_number_total 5458
_reflns_threshold_expression I>2\s(I)
_cod_data_source_file ja9b06398_si_003.cif
_cod_data_source_block 4AMPYPbI4
_cod_depositor_comments
;
The following automatic conversions were performed:

'_diffrn_radiation_probe' value 'X-ray' changed to 'x-ray' according
to
/home/data/users/saulius/crontab/automatic-downloads/current/ACS/lib/dictionaries/cif_core.dic
dictionary named 'cif_core.dic' version 2.4.2 from 2011-04-26.

Automatic conversion script
Id: cif_fix_values 4973 2017-02-22 13:04:09Z antanas 
;
_cod_original_formula_sum 'C6 H10 I4 N2 Pb1'
_cod_database_code 4127725

loop_
_space_group_symop_id
_space_group_symop_operation_xyz
1 x,y,z
2 x+1/2,-y,z+1/2

loop_
_atom_site_label
_atom_site_type_symbol
_atom_site_fract_x
_atom_site_fract_y
_atom_site_fract_z
_atom_site_adp_type
_atom_site_U_iso_or_equiv
_atom_site_site_symmetry_multiplicity
_atom_site_occupancy
_atom_site_calc_flag
Pb1 Pb 0.42421(18) -0.00242(19) 0.11755(16) Uani 0.0471(2) 2 1 d
Pb2 Pb 0.42258(18) -0.00268(19) 0.61695(16) Uani 0.0465(2) 2 1 d
I1 I 0.4031(3) 0.3027(2) 0.1140(2) Uani 0.0622(9) 2 1 d
I2 I 0.3982(3) 0.3013(3) 0.6183(3) Uani 0.0905(13) 2 1 d
I3 I 0.4479(2) -0.3033(2) 0.6120(2) Uani 0.0628(10) 2 1 d
I4 I 0.4530(3) -0.3024(3) 0.1201(3) Uani 0.0912(13) 2 1 d
I5 I 0.6745(2) 0.0307(3) 0.1820(2) Uani 0.0554(9) 2 1 d
I6 I 0.3614(3) -0.0064(3) 0.3684(2) Uani 0.0694(10) 2 1 d
I7 I 0.1745(2) -0.0313(3) 0.0498(2) Uani 0.0523(8) 2 1 d
I8 I 0.4948(2) 0.0020(2) -0.1319(2) Uani 0.0480(7) 2 1 d
C5 C 0.168(3) -0.3619(12) 0.4770(13) Uiso 0.093(3) 2 1 d
C4 C 0.161(3) -0.3361(12) 0.2918(14) Uiso 0.093(3) 2 1 d
C6 C 0.169(2) -0.4876(11) 0.4643(11) Uiso 0.093(3) 2 1 d
C3 C 0.163(2) -0.4618(13) 0.2790(12) Uiso 0.093(3) 2 1 d
C10 C 0.2613(16) -0.3561(13) -0.119(2) Uiso 0.092(3) 2 1 d
C11 C 0.0758(15) -0.3805(12) -0.123(2) Uiso 0.092(3) 2 1 d
C9 C 0.2734(12) -0.4816(14) -0.126(3) Uiso 0.092(3) 2 1 d
N2 N 0.164(2) -0.2861(10) 0.3907(16) Uiso 0.093(3) 2 1 d
C8 C 0.1867(12) -0.5565(10) -0.133(2) Uiso 0.092(3) 2 1 d
C2 C 0.1676(19) -0.5376(10) 0.3652(12) Uiso 0.093(3) 2 1 d
N4 N 0.1625(19) -0.3055(10) -0.117(2) Uiso 0.092(3) 2 1 d
N3 N 0.0919(17) -0.7614(12) -0.134(2) Uiso 0.092(3) 2 1 d
N1 N 0.165(2) -0.7428(11) 0.4595(17) Uiso 0.093(3) 2 1 d
C12 C 0.0879(12) -0.5060(12) -0.131(3) Uiso 0.092(3) 2 1 d
C1 C 0.172(3) -0.6793(10) 0.3508(15) Uiso 0.093(3) 2 1 d
C7 C 0.2005(14) -0.6979(11) -0.143(3) Uiso 0.092(3) 2 1 d
H1c5 H 0.170208 -0.325848 0.548435 Uiso 0.112 2 1 d
H1c4 H 0.157643 -0.281443 0.229527 Uiso 0.112 2 1 d
H1c6 H 0.170513 -0.542358 0.526556 Uiso 0.112 2 1 d
H1c3 H 0.160141 -0.497925 0.20761 Uiso 0.112 2 1 d
H1c10 H 0.323916 -0.301952 -0.115146 Uiso 0.1103 2 1 d
H1c11 H 0.004405 -0.34406 -0.120961 Uiso 0.1103 2 1 d
H1c9 H 0.344766 -0.518211 -0.126197 Uiso 0.1103 2 1 d
H1n2 H 0.164073 -0.203884 0.399037 Uiso 0.112 2 1 d
H1n4 H 0.154544 -0.223379 -0.112864 Uiso 0.1103 2 1 d
H1n3 H 0.098563 -0.84208 -0.147918 Uiso 0.1103 2 1 d
H2n3 H 0.067006 -0.75193 -0.068111 Uiso 0.1103 2 1 d
H3n3 H 0.047131 -0.726875 -0.17947 Uiso 0.1103 2 1 d
H1n1 H 0.173176 -0.824619 0.451574 Uiso 0.112 2 1 d
H2n1 H 0.216717 -0.713732 0.501083 Uiso 0.112 2 1 d
H3n1 H 0.10275 -0.726934 0.488788 Uiso 0.112 2 1 d
H1c12 H 0.025315 -0.560028 -0.135502 Uiso 0.1103 2 1 d
H1c1 H 0.111887 -0.706279 0.306861 Uiso 0.112 2 1 d
H2c1 H 0.238609 -0.70235 0.31598 Uiso 0.112 2 1 d
H1c7 H 0.232227 -0.717872 -0.211536 Uiso 0.1103 2 1 d
H2c7 H 0.246948 -0.727915 -0.085663 Uiso 0.1103 2 1 d

loop_
_atom_site_aniso_label
_atom_site_aniso_type_symbol
_atom_site_aniso_U_11
_atom_site_aniso_U_22
_atom_site_aniso_U_33
_atom_site_aniso_U_12
_atom_site_aniso_U_13
_atom_site_aniso_U_23
Pb1 Pb 0.0480(3) 0.0524(4) 0.0409(3) 0.0006(3) 0.0030(2) -0.0017(3)
Pb2 Pb 0.0463(3) 0.0514(4) 0.0418(3) 0.0003(3) 0.0021(2) 0.0029(3)
I1 I 0.0820(19) 0.0322(11) 0.0723(14) -0.0017(12) 0.0134(14) -0.0022(13)
I2 I 0.094(3) 0.0448(15) 0.133(2) 0.0064(16) 0.001(2) 0.0067(19)
I3 I 0.089(2) 0.0343(12) 0.0654(13) -0.0025(13) 0.0010(15) -0.0049(12)
I4 I 0.101(3) 0.0467(15) 0.126(3) 0.0088(17) -0.005(2) 0.0050(19)
I5 I 0.0397(13) 0.0604(14) 0.0660(17) 0.0020(13) 0.0051(11) 0.0030(14)
I6 I 0.0584(15) 0.110(2) 0.0397(14) 0.0094(13) 0.0043(11) 0.0092(12)
I7 I 0.0369(13) 0.0663(15) 0.0537(15) -0.0025(13) 0.0005(10) -0.0042(13)
I8 I 0.0658(15) 0.0501(11) 0.0280(11) 0.0069(10) -0.0008(9) -0.0061(8)

loop_
_atom_type_symbol
_atom_type_scat_dispersion_real
_atom_type_scat_dispersion_imag
_atom_type_scat_source
C 0.0033 0.0016 'International Tables Vol C tables 4.2.6.8 and 6.1.1.1'
H 0.0000 0.0000 'International Tables Vol C tables 4.2.6.8 and 6.1.1.1'
I -0.4742 1.8119 'International Tables Vol C tables 4.2.6.8 and 6.1.1.1'
N 0.0061 0.0033 'International Tables Vol C tables 4.2.6.8 and 6.1.1.1'
Pb -3.3944 10.1111 'International Tables Vol C tables 4.2.6.8 and 6.1.1.1'

loop_
_geom_angle_atom_site_label_1
_geom_angle_atom_site_label_2
_geom_angle_atom_site_label_3
_geom_angle_site_symmetry_1
_geom_angle_site_symmetry_3
_geom_angle
I1 Pb1 I4 . . 178.21(12)
I1 Pb1 I5 . . 88.46(9)
I1 Pb1 I6 . . 90.36(9)
I1 Pb1 I7 . . 90.74(9)
I1 Pb1 I8 . . 89.70(8)
I4 Pb1 I5 . . 89.86(10)
I4 Pb1 I6 . . 90.27(10)
I4 Pb1 I7 . . 90.93(10)
I4 Pb1 I8 . . 89.61(10)
I5 Pb1 I6 . . 89.67(9)
I5 Pb1 I7 . . 178.91(10)
I5 Pb1 I8 . . 88.59(9)
I6 Pb1 I7 . . 91.07(9)
I6 Pb1 I8 . . 178.26(11)
I7 Pb1 I8 . . 90.67(9)
I2 Pb2 I3 . . 179.15(11)
I2 Pb2 I5 . 2_455 90.03(10)
I2 Pb2 I6 . . 89.72(10)
I2 Pb2 I7 . 2_555 88.96(10)
I2 Pb2 I8 . 1_556 90.33(10)
I3 Pb2 I5 . 2_455 90.43(9)
I3 Pb2 I6 . . 89.57(9)
I3 Pb2 I7 . 2_555 90.58(9)
I3 Pb2 I8 . 1_556 90.37(8)
I5 Pb2 I6 2_455 . 90.83(10)
I5 Pb2 I7 2_455 2_555 178.97(10)
I5 Pb2 I8 2_455 1_556 91.39(9)
I6 Pb2 I7 . 2_555 88.96(9)
I6 Pb2 I8 . 1_556 177.78(11)
I7 Pb2 I8 2_555 1_556 88.83(9)
Pb2 I2 N1 . 1_565 86.7(2)
Pb2 I3 N3 . 2_545 82.9(2)
Pb1 I4 N3 . 2_545 82.8(2)
Pb1 I4 N1 . 2_544 86.6(2)
N3 I4 N1 2_545 2_544 95.9(6)
Pb1 I5 Pb2 . 2_554 148.68(11)
Pb1 I5 N4 . 2_555 101.9(4)
Pb1 I5 N3 . 2_545 78.9(3)
Pb1 I5 N1 . 2_544 74.1(4)
Pb2 I5 N4 2_554 2_555 105.8(4)
Pb2 I5 N3 2_554 2_545 110.1(3)
Pb2 I5 N1 2_554 2_544 77.7(4)
N4 I5 N3 2_555 2_545 99.6(5)
N4 I5 N1 2_555 2_544 175.9(5)
N3 I5 N1 2_545 2_544 81.0(4)
Pb1 I6 Pb2 . . 152.11(12)
Pb1 I6 N2 . . 103.5(3)
Pb1 I6 N3 . 2_545 79.5(4)
Pb1 I6 N1 . 1_565 115.3(3)
Pb2 I6 N2 . . 95.2(3)
Pb2 I6 N3 . 2_545 80.4(4)
Pb2 I6 N1 . 1_565 81.8(3)
N2 I6 N3 . 2_545 89.0(4)
N2 I6 N1 . 1_565 97.6(5)
N3 I6 N1 2_545 1_565 161.5(5)
Pb1 I7 Pb2 . 2_454 147.71(11)
Pb1 I7 N4 . . 105.6(4)
Pb1 I7 N3 . 1_565 110.2(3)
Pb2 I7 N4 2_454 . 101.4(4)
Pb2 I7 N3 2_454 1_565 79.1(3)
N4 I7 N3 . 1_565 104.5(5)
Pb1 I8 Pb2 . 1_554 148.15(12)
Pb1 I8 N2 . 2_554 95.4(3)
Pb1 I8 N1 . 2_544 81.3(4)
Pb2 I8 N2 1_554 2_554 104.1(3)
Pb2 I8 N1 1_554 2_544 116.6(3)
N2 I8 N1 2_554 2_544 104.9(5)
C6 C5 N2 . . 120.0(15)
C6 C5 H1c5 . . 120
N2 C5 H1c5 . . 120
C3 C4 N2 . . 120.0(14)
C3 C4 H1c4 . . 120
N2 C4 H1c4 . . 120
C5 C6 C2 . . 120.0(13)
C5 C6 H1c6 . . 120
C2 C6 H1c6 . . 120
C4 C3 C2 . . 120.0(14)
C4 C3 H1c3 . . 120
C2 C3 H1c3 . . 120
C9 C10 N4 . . 120.0(16)
C9 C10 H1c10 . . 120
N4 C10 H1c10 . . 120
N4 C11 C12 . . 120.0(17)
N4 C11 H1c11 . . 120
C12 C11 H1c11 . . 120
C10 C9 C8 . . 120.0(15)
C10 C9 H1c9 . . 120
C8 C9 H1c9 . . 120
I6 N2 I8 . 2_455 74.4(2)
I6 N2 C5 . . 119.7(17)
I6 N2 C4 . . 104.9(15)
I6 N2 H1n2 . . 41.24
I8 N2 C5 2_455 . 124.7(16)
I8 N2 C4 2_455 . 103.6(14)
I8 N2 H1n2 2_455 . 36.46
C5 N2 C4 . . 120.0(11)
C5 N2 H1n2 . . 120
C4 N2 H1n2 . . 120.01
C9 C8 C12 . . 120.0(12)
C9 C8 C7 . . 120.0(13)
C12 C8 C7 . . 120.0(13)
C6 C2 C3 . . 120.0(11)
C6 C2 C1 . . 120.0(13)
C3 C2 C1 . . 120.0(13)
I5 N4 I7 2_454 . 76.2(2)
I5 N4 C10 2_454 . 104.9(15)
I5 N4 C11 2_454 . 116.6(17)
I5 N4 H1n4 2_454 . 45.14
I7 N4 C10 . . 107.1(15)
I7 N4 C11 . . 123.0(16)
I7 N4 H1n4 . . 33.02
C10 N4 C11 . . 120.0(12)
C10 N4 H1n4 . . 120
C11 N4 H1n4 . . 120
I3 N3 I4 2_444 2_444 116.7(5)
I3 N3 I5 2_444 2_444 142.0(5)
I3 N3 I6 2_444 2_444 75.0(4)
I3 N3 I7 2_444 1_545 76.6(5)
I3 N3 C7 2_444 . 114.9(17)
I3 N3 H1n3 2_444 . 113.85
I3 N3 H2n3 2_444 . 10.43
I3 N3 H3n3 2_444 . 99.06
I4 N3 I5 2_444 2_444 75.8(5)
I4 N3 I6 2_444 2_444 76.3(4)
I4 N3 I7 2_444 1_545 141.8(5)
I4 N3 C7 2_444 . 106.4(17)
I4 N3 H1n3 2_444 . 93.17
I4 N3 H2n3 2_444 . 127.09
I4 N3 H3n3 2_444 . 19.7
I5 N3 I6 2_444 2_444 73.8(3)
I5 N3 I7 2_444 1_545 74.0(3)
I5 N3 C7 2_444 . 92.7(13)
I5 N3 H1n3 2_444 . 28.43
I5 N3 H2n3 2_444 . 137.83
I5 N3 H3n3 2_444 . 95.22
I6 N3 I7 2_444 1_545 73.2(3)
I6 N3 C7 2_444 . 165.3(10)
I6 N3 H1n3 2_444 . 55.84
I6 N3 H2n3 2_444 . 78.49
I6 N3 H3n3 2_444 . 78.1
I7 N3 C7 1_545 . 97.9(13)
I7 N3 H1n3 1_545 . 50.46
I7 N3 H2n3 1_545 . 67.87
I7 N3 H3n3 1_545 . 151.16
C7 N3 H1n3 . . 109.47
C7 N3 H2n3 . . 109.47
C7 N3 H3n3 . . 109.47
H1n3 N3 H2n3 . . 109.47
H1n3 N3 H3n3 . . 109.48
H2n3 N3 H3n3 . . 109.47
I2 N1 I4 1_545 2_445 107.0(6)
I2 N1 I5 1_545 2_445 72.5(4)
I2 N1 I6 1_545 1_545 75.2(5)
I2 N1 I8 1_545 2_445 138.5(5)
I2 N1 C1 1_545 . 113.5(19)
I2 N1 H1n1 1_545 . 95.94
I2 N1 H2n1 1_545 . 13.75
I2 N1 H3n1 1_545 . 118.01
I4 N1 I5 2_445 2_445 74.1(4)
I4 N1 I6 2_445 1_545 140.7(5)
I4 N1 I8 2_445 2_445 80.5(6)
I4 N1 C1 2_445 . 120.8(19)
I4 N1 H1n1 2_445 . 107.14
I4 N1 H2n1 2_445 . 99.84
I4 N1 H3n1 2_445 . 12.2
I5 N1 I6 2_445 1_545 69.3(3)
I5 N1 I8 2_445 2_445 70.7(3)
I5 N1 C1 2_445 . 158.2(10)
I5 N1 H1n1 2_445 . 48.81
I5 N1 H2n1 2_445 . 80.98
I5 N1 H3n1 2_445 . 83.48
I6 N1 I8 1_545 2_445 74.5(3)
I6 N1 C1 1_545 . 91.5(14)
I6 N1 H1n1 1_545 . 35.6
I6 N1 H2n1 1_545 . 88.19
I6 N1 H3n1 1_545 . 144.97
I8 N1 C1 2_445 . 95.0(13)
I8 N1 H1n1 2_445 . 44.47
I8 N1 H2n1 2_445 . 150.49
I8 N1 H3n1 2_445 . 75.92
C1 N1 H1n1 . . 109.48
C1 N1 H2n1 . . 109.47
C1 N1 H3n1 . . 109.47
H1n1 N1 H2n1 . . 109.47
H1n1 N1 H3n1 . . 109.47
H2n1 N1 H3n1 . . 109.47
C11 C12 C8 . . 120.0(14)
C11 C12 H1c12 . . 120
C8 C12 H1c12 . . 120
C2 C1 N1 . . 109.5(13)
C2 C1 H1c1 . . 109.47
C2 C1 H2c1 . . 109.47
N1 C1 H1c1 . . 109.47
N1 C1 H2c1 . . 109.47
H1c1 C1 H2c1 . . 109.48
C8 C7 N3 . . 109.5(13)
C8 C7 H1c7 . . 109.47
C8 C7 H2c7 . . 109.47
N3 C7 H1c7 . . 109.47
N3 C7 H2c7 . . 109.47
H1c7 C7 H2c7 . . 109.47

loop_
_geom_bond_atom_site_label_1
_geom_bond_atom_site_label_2
_geom_bond_site_symmetry_2
_geom_bond_distance
Pb1 I1 . 3.216(3)
Pb1 I4 . 3.171(4)
Pb1 I5 . 3.207(4)
Pb1 I6 . 3.192(4)
Pb1 I7 . 3.206(3)
Pb1 I8 . 3.199(3)
Pb2 I2 . 3.207(4)
Pb2 I3 . 3.174(3)
Pb2 I5 2_455 3.178(4)
Pb2 I6 . 3.159(4)
Pb2 I7 2_555 3.236(3)
Pb2 I8 1_556 3.226(3)
I2 N1 1_565 3.51(3)
I3 N3 2_545 3.58(3)
I4 N3 2_545 3.55(3)
I4 N1 2_544 3.32(3)
I5 N4 2_555 3.80(2)
I5 N3 2_545 3.77(2)
I5 N1 2_544 4.087(17)
I6 N2 . 3.82(2)
I6 N3 2_545 3.746(18)
I6 N1 1_565 3.84(2)
I7 N4 . 3.547(19)
I7 N3 1_565 3.77(2)
I8 N2 2_554 3.656(18)
I8 N1 2_544 3.62(2)
C5 C6 . 1.330(17)
C5 N2 . 1.33(2)
C5 H1c5 . 0.9601
C4 C3 . 1.330(18)
C4 N2 . 1.33(2)
C4 H1c4 . 0.9599
C6 C2 . 1.330(19)
C6 H1c6 . 0.96
C3 C2 . 1.330(19)
C3 H1c3 . 0.96
C10 C9 . 1.33(2)
C10 N4 . 1.33(3)
C10 H1c10 . 0.96
C11 N4 . 1.33(3)
C11 C12 . 1.330(18)
C11 H1c11 . 0.96
C9 C8 . 1.33(2)
C9 H1c9 . 0.96
N2 H1n2 . 0.87
C8 C12 . 1.33(2)
C8 C7 . 1.500(16)
C2 C1 . 1.500(15)
N4 H1n4 . 0.87
N3 C7 . 1.50(3)
N3 H1n3 . 0.87
N3 H2n3 . 0.8701
N3 H3n3 . 0.87
N1 C1 . 1.50(3)
N1 H1n1 . 0.87
N1 H2n1 . 0.87
N1 H3n1 . 0.87
C12 H1c12 . 0.96
C1 H1c1 . 0.96
C1 H2c1 . 0.96
C7 H1c7 . 0.9599
C7 H2c7 . 0.96

loop_
_geom_hbond_atom_site_label_D
_geom_hbond_atom_site_label_H
_geom_hbond_atom_site_label_A
_geom_hbond_site_symmetry_A
_geom_hbond_distance_DH
_geom_hbond_distance_HA
_geom_hbond_distance_DA
_geom_hbond_angle_DHA
C6 H1c6 N1 . 0.96 2.26 2.681(16) 105.27
N3 H3n3 C12 . 0.87 2.45 2.683(17) 96.04
N1 H2n1 C6 . 0.87 2.49 2.681(16) 93.16
N1 H3n1 I4 2_445 0.87 2.48 3.32(3) 163.55
C12 H1c12 N3 . 0.96 2.27 2.683(17) 105.06

loop_
_twin_individual_id
_twin_individual_mass_fraction_refined
_twin_individual_twin_matrix_11
_twin_individual_twin_matrix_12
_twin_individual_twin_matrix_13
_twin_individual_twin_matrix_21
_twin_individual_twin_matrix_22
_twin_individual_twin_matrix_23
_twin_individual_twin_matrix_31
_twin_individual_twin_matrix_32
_twin_individual_twin_matrix_33
1 0.54(2) 1 0 0 0 1 0 0 0 1
2 0.46(2) -1 0 0 0 -1 0 0 0 -1

loop_
_restr_distance_atom_site_label_1
_restr_distance_atom_site_label_2
_restr_distance_target
_restr_distance_target_weight_param
N1 C1 1.5 0.001
C1 C2 1.5 0.001
N3 C7 1.5 0.001
C7 C8 1.5 0.001
C2 C3 1.33 0.001
C3 C4 1.33 0.001
C4 N2 1.33 0.001
N2 C5 1.33 0.001
C5 C6 1.33 0.001
C6 C2 1.33 0.001
C8 C9 1.33 0.001
C9 C10 1.33 0.001
C10 N4 1.33 0.001
N4 C11 1.33 0.001
C11 C12 1.33 0.001
C12 C8 1.33 0.001

loop_
_restr_angle_atom_site_label_1
_restr_angle_atom_site_label_2
_restr_angle_atom_site_label_3
_restr_angle_target
_restr_angle_target_weight_param
N1 C1 C2 109.47 0.01
N3 C7 C8 109.47 0.01
C1 C2 C3 120 0.01
C1 C2 C6 120 0.01
C2 C3 C4 120 0.01
C3 C4 N2 120 0.01
C4 N2 C5 120 0.01
N2 C5 C6 120 0.01
C5 C6 C2 120 0.01
C6 C2 C3 120 0.01
C7 C8 C9 120 0.01
C7 C8 C12 120 0.01
C8 C9 C10 120 0.01
C9 C10 N4 120 0.01
C10 N4 C11 120 0.01
N4 C11 C12 120 0.01
C11 C12 C8 120 0.01
C12 C8 C9 120 0.01

loop_
_restr_torsion_atom_site_label_1
_restr_torsion_atom_site_label_2
_restr_torsion_atom_site_label_3
_restr_torsion_atom_site_label_4
_restr_torsion_angle_target
_restr_torsion_weight_param
C3 C1 C2 C6 180 0.01
C9 C7 C8 C12 180 0.01
